data_7243758
loop_
_publ_author_name
'Zhang, Wenjin'
'Bao, Lingxiang'
'Fei, Teng'
'Lv, Penghao'
'Sun, Chenghui'
'Pang, Siping'

_publ_section_title
;
 Taming CL-20 through hydrogen bond interaction with nitromethane
;
_journal_issue 46
_journal_name_full CrystEngComm
_journal_page_first 8099
_journal_page_last 8103
_journal_paper_doi 10.1039/D1CE01275D
_journal_volume 23
_journal_year 2021
_chemical_formula_moiety 'C6 H6 N12 O12, 2(C H3 N O2)'
_chemical_formula_sum 'C8 H12 N14 O16'
_chemical_formula_weight 560.32
_space_group_crystal_system monoclinic
_space_group_IT_number 14
_space_group_name_Hall '-P 2ybc'
_space_group_name_H-M_alt 'P 1 21/c 1'
_atom_sites_solution_hydrogens geom
_atom_sites_solution_primary dual
_audit_creation_date 2018-03-08
_audit_creation_method
;
Olex2 1.2
(compiled 2017.08.10 svn.r3458 for OlexSys, GUI svn.r5381)
;
_audit_update_record
;
2018-05-24 deposited with the CCDC.	2021-10-18 downloaded from the CCDC.
;
_cell_angle_alpha 90
_cell_angle_beta 90.73(3)
_cell_angle_gamma 90
_cell_formula_units_Z 4
_cell_length_a 8.9053(18)
_cell_length_b 12.585(3)
_cell_length_c 17.847(4)
_cell_measurement_reflns_used 6788
_cell_measurement_temperature 153(2)
_cell_measurement_theta_max 27.4855
_cell_measurement_theta_min 1.9802
_cell_volume 2000.0(8)
_computing_molecular_graphics 'Olex2 (Dolomanov et al., 2009)'
_computing_publication_material 'Olex2 (Dolomanov et al., 2009)'
_computing_structure_refinement 'XL (Sheldrick, 2008)'
_computing_structure_solution 'ShelXT (Sheldrick, 2015)'
_diffrn_ambient_temperature 153.15
_diffrn_measured_fraction_theta_full 0.992
_diffrn_measured_fraction_theta_max 0.990
_diffrn_measurement_device_type 'multiwire proportional'
_diffrn_measurement_method 'phi and omega scans'
_diffrn_radiation_monochromator graphite
_diffrn_radiation_type MoK\a
_diffrn_radiation_wavelength 0.71073
_diffrn_reflns_av_R_equivalents 0.0303
_diffrn_reflns_av_unetI/netI 0.0285
_diffrn_reflns_Laue_measured_fraction_full 0.992
_diffrn_reflns_Laue_measured_fraction_max 0.990
_diffrn_reflns_limit_h_max 11
_diffrn_reflns_limit_h_min -11
_diffrn_reflns_limit_k_max 16
_diffrn_reflns_limit_k_min -15
_diffrn_reflns_limit_l_max 23
_diffrn_reflns_limit_l_min -23
_diffrn_reflns_number 13110
_diffrn_reflns_point_group_measured_fraction_full 0.992
_diffrn_reflns_point_group_measured_fraction_max 0.990
_diffrn_reflns_theta_full 25.242
_diffrn_reflns_theta_max 27.487
_diffrn_reflns_theta_min 1.980
_exptl_absorpt_coefficient_mu 0.179
_exptl_absorpt_correction_T_max 1.0000
_exptl_absorpt_correction_T_min 0.9114
_exptl_absorpt_correction_type multi-scan
_exptl_absorpt_process_details 'CrystalClear (Rigaku Inc., 2008)'
_exptl_crystal_colour colorless
_exptl_crystal_density_diffrn 1.861
_exptl_crystal_description block
_exptl_crystal_F_000 1144
_exptl_crystal_size_max 0.23
_exptl_crystal_size_mid 0.21
_exptl_crystal_size_min 0.18
_refine_diff_density_max 0.636
_refine_diff_density_min -0.619
_refine_diff_density_rms 0.180
_refine_ls_extinction_method none
_refine_ls_goodness_of_fit_ref 1.187
_refine_ls_hydrogen_treatment constr
_refine_ls_matrix_type full
_refine_ls_number_parameters 355
_refine_ls_number_reflns 4547
_refine_ls_number_restraints 18
_refine_ls_restrained_S_all 1.189
_refine_ls_R_factor_all 0.0564
_refine_ls_R_factor_gt 0.0458
_refine_ls_shift/su_max 0.001
_refine_ls_shift/su_mean 0.000
_refine_ls_structure_factor_coef Fsqd
_refine_ls_weighting_details 'w=1/[\s^2^(Fo^2^)+(0.1094P)^2^+0.9211P] where P=(Fo^2^+2Fc^2^)/3'
_refine_ls_weighting_scheme calc
_refine_ls_wR_factor_gt 0.1482
_refine_ls_wR_factor_ref 0.1848
_reflns_Friedel_coverage 0.000
_reflns_number_gt 4251
_reflns_number_total 4547
_reflns_threshold_expression 'I > 2\s(I)'
_cod_data_source_file d1ce01275d2.cif
_cod_data_source_block 201803-7
_cod_depositor_comments 'Adding full bibliography for 7243758.cif.'
_cod_original_cell_volume 1999.9(7)
_cod_database_code 7243758
_shelx_shelxl_version_number 2014/7
_shelx_space_group_comment
;
The symmetry employed for this shelxl refinement is uniquely defined
by the following loop, which should always be used as a source of
symmetry information in preference to the above space-group names.
They are only intended as comments.
;
_shelx_estimated_absorpt_t_max 0.969
_shelx_estimated_absorpt_t_min 0.960
_olex2_refinement_description
;
1. Fixed Uiso
 At 1.2 times of:
  All C(H) groups
 At 1.5 times of:
  All C(H,H,H) groups
2. Uiso/Uaniso restraints and constraints
O14A \\sim O14: within 1.7A with sigma of 0.01 and sigma for terminal atoms of
0.01
Uanis(O14A) \\sim Ueq, Uanis(O14) \\sim Ueq: with sigma of 0.01 and sigma for
terminal atoms of 0.01
3. Others
 Sof(O14A)=1-FVAR(1)
 Sof(O14)=FVAR(1)
4.a Ternary CH refined with riding coordinates:
 C1(H1), C2(H2), C3(H3), C4(H4), C5(H5), C6(H6)
4.b Idealised Me refined as rotating group:
 C7(H7A,H7B,H7C), C8(H8A,H8B,H8C)
;
_olex2_submission_special_instructions 'No special instructions were received'

loop_
_space_group_symop_operation_xyz
'x, y, z'
'-x, y+1/2, -z+1/2'
'-x, -y, -z'
'x, -y-1/2, z-1/2'

loop_
_atom_site_label
_atom_site_type_symbol
_atom_site_fract_x
_atom_site_fract_y
_atom_site_fract_z
_atom_site_U_iso_or_equiv
_atom_site_adp_type
_atom_site_occupancy
_atom_site_site_symmetry_order
_atom_site_calc_flag
_atom_site_refinement_flags_posn
_atom_site_refinement_flags_adp
_atom_site_refinement_flags_occupancy
_atom_site_disorder_assembly
_atom_site_disorder_group
O1 O -0.05767(17) 0.88349(13) 0.32215(9) 0.0239(4) Uani 1 1 d . . . A 1
O2 O 0.0540(2) 0.79792(16) 0.41397(9) 0.0321(4) Uani 1 1 d . . . . .
O3 O 0.36491(18) 1.04425(12) 0.32941(9) 0.0260(4) Uani 1 1 d . . . B 1
O4 O 0.43969(19) 0.93000(14) 0.41357(8) 0.0267(4) Uani 1 1 d . . . . .
O5 O 0.1322(2) 1.04623(14) 0.18749(13) 0.0394(5) Uani 1 1 d . . . . .
O6 O -0.05800(18) 0.94312(14) 0.16205(9) 0.0273(4) Uani 1 1 d . . . . .
O7 O 0.2734(2) 0.64709(17) 0.04434(10) 0.0390(5) Uani 1 1 d . . . . .
O8 O 0.4836(2) 0.73362(15) 0.06039(10) 0.0350(4) Uani 1 1 d . . . . .
O9 O 0.33342(18) 0.49034(13) 0.19213(10) 0.0278(4) Uani 1 1 d . . . C 2
O10 O 0.38161(18) 0.51071(14) 0.31164(10) 0.0287(4) Uani 1 1 d . . . C 2
O11 O 0.70343(17) 0.76097(13) 0.22878(10) 0.0251(4) Uani 1 1 d . . . . .
O12 O 0.66115(18) 0.72993(14) 0.34653(9) 0.0281(4) Uani 1 1 d . . . . .
N1 N 0.02353(19) 0.81481(15) 0.34788(10) 0.0204(4) Uani 1 1 d . . . . .
N2 N 0.08551(19) 0.74487(14) 0.29721(10) 0.0178(4) Uani 1 1 d . . . . .
N3 N 0.31389(19) 0.87216(14) 0.31193(9) 0.0168(4) Uani 1 1 d . . . . .
N4 N 0.38061(19) 0.95467(15) 0.35461(10) 0.0195(4) Uani 1 1 d . . . B 1
N5 N 0.0705(2) 0.96026(15) 0.18320(10) 0.0225(4) Uani 1 1 d . . . . .
N6 N 0.15860(19) 0.87146(14) 0.20066(9) 0.0176(4) Uani 1 1 d . . . . .
N7 N 0.3624(2) 0.69931(16) 0.08069(10) 0.0254(4) Uani 1 1 d . . . . .
N8 N 0.3203(2) 0.72520(15) 0.15322(9) 0.0195(4) Uani 1 1 d . . . . .
N9 N 0.31964(19) 0.53536(14) 0.25222(11) 0.0216(4) Uani 1 1 d . . . C 2
N10 N 0.22288(19) 0.61984(14) 0.25390(10) 0.0179(4) Uani 1 1 d . . . . .
N11 N 0.62321(19) 0.74584(14) 0.28170(10) 0.0193(4) Uani 1 1 d . . . . .
N12 N 0.46550(18) 0.73796(14) 0.26586(9) 0.0164(4) Uani 1 1 d . . . . .
C1 C 0.0857(2) 0.77151(16) 0.21715(11) 0.0174(4) Uani 1 1 d . . . . .
H1 H -0.0180 0.7688 0.1951 0.021 Uiso 1 1 calc R . . . .
C2 C 0.1869(2) 0.68004(16) 0.18521(11) 0.0175(4) Uani 1 1 d . . . . .
H2 H 0.1306 0.6354 0.1479 0.021 Uiso 1 1 calc R . . . .
C3 C 0.4105(2) 0.79503(16) 0.19874(11) 0.0164(4) Uani 1 1 d . . . . .
H3 H 0.4960 0.8246 0.1695 0.020 Uiso 1 1 calc R . . . .
C4 C 0.3088(2) 0.88676(16) 0.23001(11) 0.0165(4) Uani 1 1 d . . . . .
H4 H 0.3488 0.9581 0.2157 0.020 Uiso 1 1 calc R . . . .
C5 C 0.2200(2) 0.68774(16) 0.31964(11) 0.0177(4) Uani 1 1 d . . . . .
H5 H 0.2040 0.6457 0.3664 0.021 Uiso 1 1 calc R . . . .
C6 C 0.3637(2) 0.76343(16) 0.32724(11) 0.0173(4) Uani 1 1 d . . . . .
H6 H 0.4141 0.7569 0.3774 0.021 Uiso 1 1 calc R . . . .
O13 O 0.6091(3) 0.47339(17) 0.42586(11) 0.0452(5) Uani 1 1 d . . . . .
O14 O 0.739(3) 0.3941(14) 0.5090(13) 0.053(3) Uani 0.30(4) 1 d . U P D 1
N13 N 0.7080(3) 0.47827(18) 0.47322(12) 0.0342(5) Uani 1 1 d . . . . .
C7 C 0.7481(4) 0.5827(2) 0.50521(16) 0.0417(7) Uani 1 1 d . . . . .
H7A H 0.6920 0.6386 0.4787 0.063 Uiso 1 1 calc GR . . . .
H7B H 0.8560 0.5949 0.4997 0.063 Uiso 1 1 calc GR . . . .
H7C H 0.7227 0.5841 0.5585 0.063 Uiso 1 1 calc GR . . . .
O15 O 0.8879(2) 0.77824(15) 0.57035(11) 0.0384(5) Uani 1 1 d . . . . .
O16 O 0.9303(2) 0.94405(15) 0.58637(12) 0.0390(5) Uani 1 1 d . . . . .
N14 N 0.8692(2) 0.87063(15) 0.55333(10) 0.0235(4) Uani 1 1 d . . . . .
C8 C 0.7676(3) 0.89679(19) 0.48964(12) 0.0248(5) Uani 1 1 d . . . . .
H8A H 0.7441 0.8319 0.4614 0.037 Uiso 1 1 calc GR . . . .
H8B H 0.8167 0.9480 0.4567 0.037 Uiso 1 1 calc GR . . . .
H8C H 0.6745 0.9277 0.5087 0.037 Uiso 1 1 calc GR . . . .
O14A O 0.7900(16) 0.4035(8) 0.4894(7) 0.061(2) Uani 0.70(4) 1 d . U P D 2

loop_
_atom_site_aniso_label
_atom_site_aniso_U_11
_atom_site_aniso_U_22
_atom_site_aniso_U_33
_atom_site_aniso_U_23
_atom_site_aniso_U_13
_atom_site_aniso_U_12
O1 0.0200(7) 0.0252(8) 0.0264(8) -0.0046(6) -0.0025(6) 0.0076(6)
O2 0.0355(9) 0.0438(10) 0.0170(7) -0.0005(7) 0.0013(6) 0.0105(8)
O3 0.0275(8) 0.0170(8) 0.0334(8) -0.0042(6) -0.0005(6) 0.0017(6)
O4 0.0291(8) 0.0341(9) 0.0167(7) -0.0044(6) -0.0030(6) -0.0025(7)
O5 0.0283(9) 0.0165(8) 0.0731(14) 0.0085(8) -0.0061(9) 0.0001(7)
O6 0.0203(8) 0.0318(9) 0.0296(8) -0.0006(7) -0.0086(6) 0.0085(7)
O7 0.0457(11) 0.0444(11) 0.0271(9) -0.0183(8) 0.0069(8) -0.0154(9)
O8 0.0347(10) 0.0378(10) 0.0330(9) -0.0087(7) 0.0189(7) -0.0104(8)
O9 0.0194(8) 0.0221(8) 0.0421(9) -0.0117(7) 0.0028(7) 0.0004(6)
O10 0.0205(8) 0.0266(8) 0.0391(9) 0.0077(7) -0.0032(7) 0.0053(7)
O11 0.0152(7) 0.0257(8) 0.0346(9) -0.0037(7) 0.0043(6) -0.0014(6)
O12 0.0214(8) 0.0331(9) 0.0296(8) 0.0013(7) -0.0083(6) 0.0036(7)
N1 0.0163(8) 0.0247(9) 0.0202(8) -0.0026(7) 0.0023(6) 0.0015(7)
N2 0.0153(8) 0.0186(8) 0.0196(8) 0.0002(6) 0.0015(6) 0.0010(6)
N3 0.0174(8) 0.0165(8) 0.0165(7) -0.0004(6) -0.0016(6) -0.0016(6)
N4 0.0174(8) 0.0213(9) 0.0198(8) -0.0043(6) 0.0029(6) -0.0005(7)
N5 0.0201(9) 0.0209(9) 0.0266(9) 0.0024(7) -0.0013(7) 0.0051(7)
N6 0.0154(8) 0.0163(8) 0.0210(8) 0.0015(6) -0.0036(6) 0.0021(6)
N7 0.0313(10) 0.0251(9) 0.0200(9) -0.0061(7) 0.0067(7) -0.0025(8)
N8 0.0171(8) 0.0264(9) 0.0151(8) -0.0040(7) 0.0030(6) -0.0039(7)
N9 0.0128(8) 0.0166(8) 0.0353(10) -0.0018(7) 0.0014(7) -0.0003(7)
N10 0.0162(8) 0.0143(8) 0.0233(8) -0.0005(6) 0.0021(6) 0.0027(6)
N11 0.0133(8) 0.0149(8) 0.0295(9) -0.0022(7) -0.0025(7) 0.0011(6)
N12 0.0108(8) 0.0182(8) 0.0201(8) 0.0012(6) -0.0017(6) 0.0004(6)
C1 0.0148(9) 0.0201(10) 0.0174(9) -0.0007(7) -0.0001(7) -0.0003(7)
C2 0.0147(9) 0.0175(9) 0.0204(9) -0.0012(7) 0.0010(7) -0.0014(7)
C3 0.0157(9) 0.0161(9) 0.0175(9) 0.0003(7) 0.0005(7) -0.0009(7)
C4 0.0144(9) 0.0175(9) 0.0175(8) 0.0011(7) -0.0014(7) -0.0001(7)
C5 0.0161(9) 0.0165(9) 0.0207(9) 0.0012(7) 0.0016(7) 0.0000(7)
C6 0.0146(9) 0.0190(10) 0.0182(9) 0.0013(7) -0.0006(7) 0.0003(7)
O13 0.0566(13) 0.0460(12) 0.0326(10) -0.0039(8) -0.0137(9) -0.0130(10)
O14 0.072(7) 0.034(4) 0.052(6) 0.003(4) -0.023(5) 0.011(5)
N13 0.0470(13) 0.0298(11) 0.0255(10) -0.0040(8) -0.0050(9) 0.0007(10)
C7 0.0590(18) 0.0301(13) 0.0354(13) -0.0058(11) -0.0176(12) -0.0009(13)
O15 0.0550(12) 0.0257(9) 0.0342(10) 0.0066(7) -0.0136(8) -0.0014(8)
O16 0.0379(10) 0.0287(9) 0.0500(11) -0.0112(8) -0.0169(9) -0.0015(8)
N14 0.0233(9) 0.0250(10) 0.0221(8) -0.0025(7) -0.0004(7) 0.0000(8)
C8 0.0246(11) 0.0263(11) 0.0235(10) -0.0005(8) -0.0028(8) 0.0036(9)
O14A 0.072(4) 0.039(3) 0.072(4) -0.011(3) -0.014(3) 0.019(3)

loop_
_atom_type_symbol
_atom_type_description
_atom_type_scat_dispersion_real
_atom_type_scat_dispersion_imag
_atom_type_scat_source
C C 0.0033 0.0016 'International Tables Vol C Tables 4.2.6.8 and 6.1.1.4'
H H 0.0000 0.0000 'International Tables Vol C Tables 4.2.6.8 and 6.1.1.4'
N N 0.0061 0.0033 'International Tables Vol C Tables 4.2.6.8 and 6.1.1.4'
O O 0.0106 0.0060 'International Tables Vol C Tables 4.2.6.8 and 6.1.1.4'

loop_
_geom_angle_atom_site_label_1
_geom_angle_atom_site_label_2
_geom_angle_atom_site_label_3
_geom_angle
_geom_angle_site_symmetry_1
_geom_angle_site_symmetry_3
_geom_angle_publ_flag
O1 N1 O2 127.68(18) . . ?
O1 N1 N2 116.56(17) . . ?
O2 N1 N2 115.73(18) . . ?
N1 N2 C1 119.80(16) . . ?
N1 N2 C5 118.09(16) . . ?
C5 N2 C1 111.78(16) . . ?
N4 N3 C4 116.76(16) . . ?
N4 N3 C6 117.52(15) . . ?
C6 N3 C4 107.90(15) . . ?
O3 N4 N3 115.73(17) . . ?
O4 N4 O3 127.10(19) . . ?
O4 N4 N3 117.04(18) . . ?
O5 N5 O6 126.79(19) . . ?
O5 N5 N6 116.42(17) . . ?
O6 N5 N6 116.70(18) . . ?
N5 N6 C1 119.19(17) . . ?
N5 N6 C4 119.29(17) . . ?
C4 N6 C1 117.27(16) . . ?
O7 N7 O8 127.4(2) . . ?
O7 N7 N8 116.34(19) . . ?
O8 N7 N8 116.26(18) . . ?
N7 N8 C2 120.61(17) . . ?
N7 N8 C3 120.98(17) . . ?
C3 N8 C2 118.38(16) . . ?
O9 N9 O10 126.29(19) . . ?
O9 N9 N10 116.75(18) . . ?
O10 N9 N10 116.94(18) . . ?
N9 N10 C2 120.76(17) . . ?
N9 N10 C5 119.48(17) . . ?
C5 N10 C2 111.35(16) . . ?
O11 N11 O12 127.57(18) . . ?
O11 N11 N12 116.44(17) . . ?
O12 N11 N12 115.82(17) . . ?
N11 N12 C3 116.16(16) . . ?
N11 N12 C6 116.85(15) . . ?
C6 N12 C3 107.35(15) . . ?
N2 C1 H1 111.3 . . ?
N2 C1 C2 101.15(15) . . ?
N6 C1 N2 113.73(16) . . ?
N6 C1 H1 111.3 . . ?
N6 C1 C2 107.54(16) . . ?
C2 C1 H1 111.3 . . ?
N8 C2 N10 111.16(16) . . ?
N8 C2 C1 109.51(16) . . ?
N8 C2 H2 111.5 . . ?
N10 C2 C1 101.19(15) . . ?
N10 C2 H2 111.5 . . ?
C1 C2 H2 111.5 . . ?
N8 C3 N12 109.82(16) . . ?
N8 C3 H3 110.9 . . ?
N8 C3 C4 109.22(16) . . ?
N12 C3 H3 110.9 . . ?
N12 C3 C4 104.81(15) . . ?
C4 C3 H3 110.9 . . ?
N3 C4 C3 104.46(15) . . ?
N3 C4 H4 111.0 . . ?
N6 C4 N3 111.11(16) . . ?
N6 C4 C3 107.96(16) . . ?
N6 C4 H4 111.0 . . ?
C3 C4 H4 111.0 . . ?
N2 C5 N10 95.26(15) . . ?
N2 C5 H5 111.5 . . ?
N2 C5 C6 112.67(16) . . ?
N10 C5 H5 111.5 . . ?
N10 C5 C6 113.39(16) . . ?
C6 C5 H5 111.5 . . ?
N3 C6 N12 104.70(15) . . ?
N3 C6 C5 107.53(15) . . ?
N3 C6 H6 112.1 . . ?
N12 C6 C5 107.94(16) . . ?
N12 C6 H6 112.1 . . ?
C5 C6 H6 112.1 . . ?
O13 N13 O14 117.5(9) . . ?
O13 N13 C7 118.9(2) . . ?
O13 N13 O14A 123.5(4) . . ?
O14 N13 C7 120.0(8) . . ?
O14A N13 C7 116.9(5) . . ?
N13 C7 H7A 109.5 . . ?
N13 C7 H7B 109.5 . . ?
N13 C7 H7C 109.5 . . ?
H7A C7 H7B 109.5 . . ?
H7A C7 H7C 109.5 . . ?
H7B C7 H7C 109.5 . . ?
O15 N14 O16 123.1(2) . . ?
O15 N14 C8 119.08(19) . . ?
O16 N14 C8 117.8(2) . . ?
N14 C8 H8A 109.5 . . ?
N14 C8 H8B 109.5 . . ?
N14 C8 H8C 109.5 . . ?
H8A C8 H8B 109.5 . . ?
H8A C8 H8C 109.5 . . ?
H8B C8 H8C 109.5 . . ?

loop_
_geom_bond_atom_site_label_1
_geom_bond_atom_site_label_2
_geom_bond_distance
_geom_bond_site_symmetry_2
_geom_bond_publ_flag
O1 N1 1.213(2) . ?
O2 N1 1.225(2) . ?
O3 N4 1.221(2) . ?
O4 N4 1.211(2) . ?
O5 N5 1.216(3) . ?
O6 N5 1.219(2) . ?
O7 N7 1.211(3) . ?
O8 N7 1.222(3) . ?
O9 N9 1.220(3) . ?
O10 N9 1.229(3) . ?
O11 N11 1.207(3) . ?
O12 N11 1.218(2) . ?
N1 N2 1.382(2) . ?
N2 C1 1.468(2) . ?
N2 C5 1.449(3) . ?
N3 N4 1.414(2) . ?
N3 C4 1.474(2) . ?
N3 C6 1.463(3) . ?
N5 N6 1.398(2) . ?
N6 C1 1.448(3) . ?
N6 C4 1.443(2) . ?
N7 N8 1.391(2) . ?
N8 C2 1.441(3) . ?
N8 C3 1.436(2) . ?
N9 N10 1.369(2) . ?
N10 C2 1.473(3) . ?
N10 C5 1.452(3) . ?
N11 N12 1.433(2) . ?
N12 C3 1.475(2) . ?
N12 C6 1.466(3) . ?
C1 H1 1.0000 . ?
C1 C2 1.574(3) . ?
C2 H2 1.0000 . ?
C3 H3 1.0000 . ?
C3 C4 1.574(3) . ?
C4 H4 1.0000 . ?
C5 H5 1.0000 . ?
C5 C6 1.599(3) . ?
C6 H6 1.0000 . ?
O13 N13 1.215(3) . ?
O14 N13 1.265(16) . ?
N13 C7 1.475(3) . ?
N13 O14A 1.223(7) . ?
C7 H7A 0.9800 . ?
C7 H7B 0.9800 . ?
C7 H7C 0.9800 . ?
O15 N14 1.213(3) . ?
O16 N14 1.220(3) . ?
N14 C8 1.481(3) . ?
C8 H8A 0.9800 . ?
C8 H8B 0.9800 . ?
C8 H8C 0.9800 . ?

loop_
_geom_torsion_atom_site_label_1
_geom_torsion_atom_site_label_2
_geom_torsion_atom_site_label_3
_geom_torsion_atom_site_label_4
_geom_torsion
_geom_torsion_site_symmetry_1
_geom_torsion_site_symmetry_2
_geom_torsion_site_symmetry_3
_geom_torsion_site_symmetry_4
_geom_torsion_publ_flag
O1 N1 N2 C1 16.2(3) . . . . ?
O1 N1 N2 C5 158.46(18) . . . . ?
O2 N1 N2 C1 -165.84(18) . . . . ?
O2 N1 N2 C5 -23.6(3) . . . . ?
O5 N5 N6 C1 162.9(2) . . . . ?
O5 N5 N6 C4 6.7(3) . . . . ?
O6 N5 N6 C1 -20.3(3) . . . . ?
O6 N5 N6 C4 -176.53(18) . . . . ?
O7 N7 N8 C2 7.6(3) . . . . ?
O7 N7 N8 C3 -174.1(2) . . . . ?
O8 N7 N8 C2 -173.7(2) . . . . ?
O8 N7 N8 C3 4.5(3) . . . . ?
O9 N9 N10 C2 -24.3(3) . . . . ?
O9 N9 N10 C5 -169.67(18) . . . . ?
O10 N9 N10 C2 157.31(18) . . . . ?
O10 N9 N10 C5 11.9(3) . . . . ?
O11 N11 N12 C3 -27.1(2) . . . . ?
O11 N11 N12 C6 -155.53(18) . . . . ?
O12 N11 N12 C3 157.21(18) . . . . ?
O12 N11 N12 C6 28.8(2) . . . . ?
N1 N2 C1 N6 56.7(2) . . . . ?
N1 N2 C1 C2 171.65(16) . . . . ?
N1 N2 C5 N10 172.86(17) . . . . ?
N1 N2 C5 C6 -69.1(2) . . . . ?
N2 C1 C2 N8 -117.16(17) . . . . ?
N2 C1 C2 N10 0.26(18) . . . . ?
N2 C5 C6 N3 2.4(2) . . . . ?
N2 C5 C6 N12 -110.01(18) . . . . ?
N4 N3 C4 N6 -127.96(17) . . . . ?
N4 N3 C4 C3 115.87(17) . . . . ?
N4 N3 C6 N12 -102.52(18) . . . . ?
N4 N3 C6 C5 142.84(16) . . . . ?
N5 N6 C1 N2 -104.2(2) . . . . ?
N5 N6 C1 C2 144.70(17) . . . . ?
N5 N6 C4 N3 101.0(2) . . . . ?
N5 N6 C4 C3 -145.06(17) . . . . ?
N6 C1 C2 N8 2.3(2) . . . . ?
N6 C1 C2 N10 119.77(16) . . . . ?
N7 N8 C2 N10 120.9(2) . . . . ?
N7 N8 C2 C1 -128.1(2) . . . . ?
N7 N8 C3 N12 -117.9(2) . . . . ?
N7 N8 C3 C4 127.7(2) . . . . ?
N8 C3 C4 N3 116.84(17) . . . . ?
N8 C3 C4 N6 -1.5(2) . . . . ?
N9 N10 C2 N8 -59.3(2) . . . . ?
N9 N10 C2 C1 -175.51(16) . . . . ?
N9 N10 C5 N2 -169.54(17) . . . . ?
N9 N10 C5 C6 73.0(2) . . . . ?
N10 C5 C6 N3 109.23(18) . . . . ?
N10 C5 C6 N12 -3.2(2) . . . . ?
N11 N12 C3 N8 130.17(17) . . . . ?
N11 N12 C3 C4 -112.62(18) . . . . ?
N11 N12 C6 N3 100.11(18) . . . . ?
N11 N12 C6 C5 -145.55(16) . . . . ?
N12 C3 C4 N3 -0.78(19) . . . . ?
N12 C3 C4 N6 -119.11(16) . . . . ?
C1 N2 C5 N10 -42.1(2) . . . . ?
C1 N2 C5 C6 76.0(2) . . . . ?
C1 N6 C4 N3 -55.7(2) . . . . ?
C1 N6 C4 C3 58.3(2) . . . . ?
C2 N8 C3 N12 60.5(2) . . . . ?
C2 N8 C3 C4 -54.0(2) . . . . ?
C2 N10 C5 N2 42.06(19) . . . . ?
C2 N10 C5 C6 -75.4(2) . . . . ?
C3 N8 C2 N10 -57.4(2) . . . . ?
C3 N8 C2 C1 53.6(2) . . . . ?
C3 N12 C6 N3 -32.42(19) . . . . ?
C3 N12 C6 C5 81.93(18) . . . . ?
C4 N3 N4 O3 32.6(2) . . . . ?
C4 N3 N4 O4 -151.20(18) . . . . ?
C4 N3 C6 N12 32.04(19) . . . . ?
C4 N3 C6 C5 -82.60(18) . . . . ?
C4 N6 C1 N2 52.5(2) . . . . ?
C4 N6 C1 C2 -58.6(2) . . . . ?
C5 N2 C1 N6 -87.7(2) . . . . ?
C5 N2 C1 C2 27.2(2) . . . . ?
C5 N10 C2 N8 88.6(2) . . . . ?
C5 N10 C2 C1 -27.6(2) . . . . ?
C6 N3 N4 O3 163.16(17) . . . . ?
C6 N3 N4 O4 -20.6(3) . . . . ?
C6 N3 C4 N6 97.09(18) . . . . ?
C6 N3 C4 C3 -19.08(19) . . . . ?
C6 N12 C3 N8 -96.94(18) . . . . ?
C6 N12 C3 C4 20.27(19) . . . . ?
